data_2004223
loop_
_publ_author_name
'Schollmeyer, D.'
'Fischer, G.'
'Pindur, U.'

_publ_section_title
;Dimeric 3-Vinylindoles as Potential Antitumor Active Compounds:
 1,1,3,4-Tetramethyl-3-(1-methyl-1<i>H</i>-indol-3-yl)-1,2,3,4-tetrahydrocyclopenta[<i>b</i>]indole
 and
 1,1,3-Trimethyl-4-phenylsulfonyl-3-(1-phenylsulfonyl-1<i>H</i>-indol-3-yl)-1,2,3,4-tetrahydrocyclopenta[<i>b</i>]indole
;
_journal_issue 12
_journal_name_full 'Acta Crystallographica Section C'
_journal_page_first 2572
_journal_page_last 2575
_journal_paper_doi 10.1107/S0108270195007761
_journal_volume 51
_journal_year 1995
_chemical_formula_sum 'C34 H30 N2 O4 S2'
_chemical_formula_weight 594.72
_chemical_name_systematic
;
1,1,3-trimethyl-4-benzenesulfonyl-3-(1-benzenesulfonyl-1H-indole-3-yl)-
2,2,3,4-tetrahydro-cyclopenta[b]indole
;
_space_group_IT_number 14
_symmetry_cell_setting monoclinic
_symmetry_space_group_name_Hall '-P 2ybc'
_symmetry_space_group_name_H-M 'P 1 21/c 1'
_audit_creation_method SHELXL93
_cell_angle_alpha 90.00
_cell_angle_beta 92.258(9)
_cell_angle_gamma 90.00
_cell_formula_units_Z 4
_cell_length_a 12.3400(10)
_cell_length_b 13.766(2)
_cell_length_c 17.1648(9)
_cell_measurement_reflns_used 75
_cell_measurement_temperature 295(2)
_cell_measurement_theta_max 29
_cell_measurement_theta_min 25
_cell_volume 2913.6(5)
_computing_cell_refinement 'CELSIUS (Svenson, 1974)'
_computing_data_collection 'CAD-4 Software (Enraf-Nonius, 1989)'
_computing_data_reduction 'CORINC (Dr\"ager & Gattow, 1971)'
_computing_molecular_graphics 'ORTEPII (Johnson, 1976)'
_computing_publication_material SHELXL93
_computing_structure_refinement 'SHELXL93 (Sheldrick, 1993)'
_computing_structure_solution 'SIR92 (Altomare et al.,, 1994)'
_diffrn_ambient_temperature 295(2)
_diffrn_measurement_device 'Enraf-Nonius CAD-4'
_diffrn_measurement_method \w/2\q
_diffrn_radiation_monochromator graphite
_diffrn_radiation_source 'fine-focus sealed tube'
_diffrn_radiation_type MoK\a
_diffrn_radiation_wavelength 0.71069
_diffrn_reflns_av_R_equivalents 0.0180
_diffrn_reflns_av_sigmaI/netI 0.0621
_diffrn_reflns_limit_h_max 17
_diffrn_reflns_limit_h_min 0
_diffrn_reflns_limit_k_max 19
_diffrn_reflns_limit_k_min 0
_diffrn_reflns_limit_l_max 24
_diffrn_reflns_limit_l_min -24
_diffrn_reflns_number 8818
_diffrn_reflns_theta_max 29.96
_diffrn_reflns_theta_min 1.65
_diffrn_standards_decay_% 5
_diffrn_standards_interval_time 60
_diffrn_standards_number 3
_exptl_absorpt_coefficient_mu 0.226
_exptl_absorpt_correction_type none
_exptl_crystal_colour 'pale orange'
_exptl_crystal_density_diffrn 1.356
_exptl_crystal_description plate
_exptl_crystal_F_000 1248
_exptl_crystal_size_max 0.55
_exptl_crystal_size_mid 0.45
_exptl_crystal_size_min 0.18
_refine_diff_density_max .309
_refine_diff_density_min -.301
_refine_ls_extinction_coef 0.0034(4)
_refine_ls_extinction_method 'SHELXL93 (Sheldrick, 1993)'
_refine_ls_goodness_of_fit_all 1.008
_refine_ls_goodness_of_fit_obs 1.101
_refine_ls_hydrogen_treatment 'H atoms refined as riding with grouped U'
_refine_ls_matrix_type full
_refine_ls_number_parameters 403
_refine_ls_number_reflns 8462
_refine_ls_number_restraints 0
_refine_ls_restrained_S_all 1.008
_refine_ls_restrained_S_obs 1.101
_refine_ls_R_factor_all 0.1290
_refine_ls_R_factor_obs 0.0502
_refine_ls_shift/esd_max -0.001
_refine_ls_shift/esd_mean 0.000
_refine_ls_structure_factor_coef Fsqd
_refine_ls_weighting_scheme
;
calc w = 1/[s^2^(F~o~^2^) + (0.0593P)^2^ + 0.9431P]
where P = (F~o~^2^ + 2F~c~^2^)/3
;
_refine_ls_wR_factor_all 0.1446
_refine_ls_wR_factor_obs 0.1151
_reflns_number_observed 4656
_reflns_number_total 8463
_reflns_observed_criterion >2sigma(I)
_cod_data_source_file cf1009.cif
_cod_data_source_block 2
_cod_original_sg_symbol_H-M 'P 21/c'
_cod_database_code 2004223

loop_
_symmetry_equiv_pos_as_xyz
'x, y, z'
'-x, y+1/2, -z+1/2'
'-x, -y, -z'
'x, -y-1/2, z-1/2'

loop_
_atom_site_aniso_label
_atom_site_aniso_U_11
_atom_site_aniso_U_22
_atom_site_aniso_U_33
_atom_site_aniso_U_12
_atom_site_aniso_U_13
_atom_site_aniso_U_23
S1 0.0413(3) 0.0517(3) 0.0397(3) -0.0067(3) -0.0099(2) 0.0039(2)
S2 0.0781(5) 0.0325(3) 0.0570(4) -0.0074(3) -0.0004(3) -0.0067(3)
O1 0.0536(10) 0.0620(11) 0.0587(10) -0.0215(9) -0.0082(8) -0.0019(9)
O2 0.0551(10) 0.0692(12) 0.0541(10) 0.0052(9) -0.0205(8) 0.0134(9)
O3 0.101(2) 0.0576(12) 0.0743(13) -0.0406(11) 0.0075(11) -0.0002(10)
O4 0.106(2) 0.0412(10) 0.0841(14) 0.0218(11) -0.0047(12) -0.0129(9)
N1 0.0363(9) 0.0374(9) 0.0358(9) 0.0006(8) -0.0017(7) 0.0056(7)
C2 0.0318(10) 0.0376(11) 0.0436(11) 0.0020(9) 0.0043(8) 0.0040(9)
C3 0.0362(11) 0.0362(11) 0.0406(11) 0.0033(9) 0.0064(9) 0.0011(9)
C4 0.0388(11) 0.0363(11) 0.0338(10) 0.0063(9) 0.0037(8) 0.0015(8)
C5 0.0363(10) 0.0369(10) 0.0333(10) 0.0038(9) 0.0029(8) 0.0051(8)
C6 0.0501(14) 0.0461(13) 0.0540(14) 0.0077(11) -0.0013(11) 0.0123(11)
C7 0.066(2) 0.0357(12) 0.072(2) 0.0120(12) 0.0049(13) 0.0103(12)
C8 0.068(2) 0.0369(12) 0.069(2) 0.0051(13) 0.0061(14) -0.0050(12)
C9 0.0549(14) 0.0411(13) 0.0487(13) 0.0037(11) 0.0027(11) -0.0047(10)
C10 0.0513(13) 0.0330(11) 0.0391(11) -0.0001(10) 0.0103(9) 0.0040(9)
C11 0.089(2) 0.0369(12) 0.0348(11) 0.0115(12) 0.0040(11) 0.0065(9)
C12 0.069(2) 0.0422(12) 0.0321(10) 0.0114(12) 0.0021(10) 0.0022(9)
C13 0.0448(12) 0.0340(11) 0.0367(10) 0.0001(9) 0.0019(9) 0.0029(8)
C14 0.0443(13) 0.0403(12) 0.0456(12) -0.0008(10) 0.0035(10) -0.0001(10)
N15 0.0535(11) 0.0367(10) 0.0463(10) -0.0027(9) -0.0005(9) -0.0063(8)
C16 0.0463(12) 0.0399(11) 0.0387(11) 0.0063(10) -0.0028(9) 0.0016(9)
C17 0.0433(11) 0.0379(11) 0.0334(10) 0.0024(9) -0.0019(8) 0.0021(8)
C18 0.0517(14) 0.0521(14) 0.0424(12) -0.0072(12) -0.0029(10) -0.0040(11)
C19 0.0393(13) 0.076(2) 0.0564(15) -0.0064(13) -0.0032(11) 0.0021(13)
C20 0.0456(14) 0.075(2) 0.0581(15) 0.0132(14) 0.0060(12) 0.0020(14)
C21 0.0546(15) 0.0537(15) 0.0510(13) 0.0158(12) 0.0013(11) -0.0038(11)
C22 0.121(3) 0.059(2) 0.0424(14) 0.011(2) 0.029(2) 0.0030(12)
C23 0.086(2) 0.070(2) 0.056(2) 0.029(2) -0.0265(14) -0.0116(14)
C24 0.062(2) 0.0422(13) 0.077(2) -0.0059(12) 0.0295(14) 0.0066(13)
C25 0.0498(13) 0.0503(13) 0.0287(9) -0.0041(11) -0.0028(9) 0.0026(9)
C26 0.0556(15) 0.057(2) 0.0440(12) -0.0098(12) 0.0034(10) -0.0049(11)
C27 0.055(2) 0.086(2) 0.0512(14) -0.015(2) 0.0086(12) -0.0036(14)
C28 0.067(2) 0.087(2) 0.0469(14) 0.006(2) 0.0140(13) -0.0034(14)
C29 0.085(2) 0.065(2) 0.0457(14) 0.008(2) 0.0120(14) -0.0056(13)
C30 0.073(2) 0.0515(14) 0.0376(11) -0.0059(13) -0.0004(11) -0.0014(10)
C31 0.0587(15) 0.0430(13) 0.0495(13) -0.0108(12) -0.0027(11) -0.0122(10)
C32 0.059(2) 0.105(3) 0.061(2) -0.007(2) -0.0032(14) 0.000(2)
C33 0.069(2) 0.123(3) 0.079(2) 0.000(2) -0.020(2) 0.011(2)
C34 0.085(2) 0.096(3) 0.065(2) -0.032(2) -0.028(2) 0.008(2)
C35 0.083(2) 0.077(2) 0.054(2) -0.031(2) 0.0028(15) -0.0099(14)
C36 0.066(2) 0.0517(15) 0.057(2) -0.0078(13) 0.0018(13) -0.0126(12)

loop_
_atom_site_label
_atom_site_occupancy
_atom_site_fract_x
_atom_site_fract_y
_atom_site_fract_z
_atom_site_U_iso_or_equiv
_atom_site_thermal_displace_type
_atom_site_calc_flag
_atom_site_refinement_flags
_atom_site_type_symbol
S1 1 0.36604(5) 0.38282(4) 0.80546(3) 0.0445(2) Uani d . S
S2 1 0.28681(6) 0.81534(4) 0.82162(4) 0.0559(2) Uani d . S
O1 1 0.41921(14) 0.47438(13) 0.80464(10) 0.0584(5) Uani d . O
O2 1 0.41763(14) 0.30094(14) 0.84209(10) 0.0601(5) Uani d . O
O3 1 0.3845(2) 0.85284(14) 0.79159(12) 0.0776(6) Uani d . O
O4 1 0.1959(2) 0.87651(13) 0.83301(12) 0.0775(6) Uani d . O
N1 1 0.33986(14) 0.35053(13) 0.71341(9) 0.0366(4) Uani d . N
C2 1 0.3213(2) 0.2529(2) 0.68724(12) 0.0376(5) Uani d . C
C3 1 0.2733(2) 0.25758(15) 0.61149(12) 0.0375(5) Uani d . C
C4 1 0.2601(2) 0.35898(15) 0.59289(11) 0.0362(4) Uani d . C
C5 1 0.2987(2) 0.41247(15) 0.65296(11) 0.0354(4) Uani d . C
C6 1 0.3462(2) 0.1643(2) 0.72233(15) 0.0501(6) Uani d . C
H6 1 0.3760(2) 0.1600(2) 0.77182(15) 0.050(7) Uiso d R H
C7 1 0.3242(2) 0.0811(2) 0.6800(2) 0.0576(7) Uani d . C
H7 1 0.3466(2) 0.0207(2) 0.7063(2) 0.069(8) Uiso d R H
C8 1 0.2782(2) 0.0844(2) 0.6051(2) 0.0579(7) Uani d . C
H8 1 0.2663(2) 0.0209(2) 0.5771(2) 0.072(8) Uiso d R H
C9 1 0.2523(2) 0.1713(2) 0.57018(14) 0.0482(5) Uani d . C
H9 1 0.2175(2) 0.1798(2) 0.51638(14) 0.056(7) Uiso d R H
C10 1 0.3137(2) 0.51925(15) 0.63430(12) 0.0409(5) Uani d . C
C11 1 0.2473(2) 0.5223(2) 0.55408(12) 0.0534(6) Uani d . C
H11A 1 0.1752(2) 0.5593(2) 0.55724(12) 0.059(5) Uiso d R H
H11B 1 0.2885(2) 0.5593(2) 0.51454(12) 0.059(5) Uiso d R H
C12 1 0.2303(2) 0.4173(2) 0.52152(12) 0.0478(6) Uani d . C
C13 1 0.2666(2) 0.59259(15) 0.68923(12) 0.0385(5) Uani d . C
C14 1 0.3175(2) 0.6725(2) 0.71765(13) 0.0434(5) Uani d . C
H14 1 0.3967(2) 0.6800(2) 0.71668(13) 0.065(8) Uiso d R H
N15 1 0.2451(2) 0.72986(13) 0.75922(11) 0.0456(5) Uani d . N
C16 1 0.1450(2) 0.6808(2) 0.75917(12) 0.0418(5) Uani d . C
C17 1 0.1562(2) 0.5961(2) 0.71472(12) 0.0383(5) Uani d . C
C18 1 0.0661(2) 0.5346(2) 0.70412(13) 0.0488(6) Uani d . C
H18 1 0.0716(2) 0.4808(2) 0.67511(13) 0.052(7) Uiso d R H
C19 1 -0.0289(2) 0.5587(2) 0.73787(15) 0.0573(7) Uani d . C
H19 1 -0.0980(2) 0.5205(2) 0.72766(15) 0.080(9) Uiso d R H
C20 1 -0.0375(2) 0.6431(2) 0.7818(2) 0.0593(7) Uani d . C
H20 1 -0.1013(2) 0.6598(2) 0.8112(2) 0.073(8) Uiso d R H
C21 1 0.0489(2) 0.7055(2) 0.79314(14) 0.0531(6) Uani d . C
H21 1 0.0402(2) 0.7592(2) 0.82182(14) 0.072(9) Uiso d R H
C22 1 0.3075(3) 0.3947(2) 0.45565(15) 0.0736(9) Uani d . C
H22A 1 0.2937(3) 0.4390(2) 0.41319(15) 0.099(7) Uiso d R H
H22B 1 0.2958(3) 0.3293(2) 0.43781(15) 0.099(7) Uiso d R H
H22C 1 0.3812(3) 0.4018(2) 0.47484(15) 0.099(7) Uiso d R H
C23 1 0.1129(2) 0.4001(2) 0.4930(2) 0.0712(9) Uani d . C
H23A 1 0.0599(2) 0.4198(2) 0.5349(2) 0.091(6) Uiso d R H
H23B 1 0.0858(2) 0.4400(2) 0.4510(2) 0.091(6) Uiso d R H
H23C 1 0.1128(2) 0.3409(2) 0.4710(2) 0.091(6) Uiso d R H
C24 1 0.4352(2) 0.5392(2) 0.6235(2) 0.0596(7) Uani d . C
H24A 1 0.4597(2) 0.4799(2) 0.5868(2) 0.084(5) Uiso d R H
H24B 1 0.4770(2) 0.5194(2) 0.6775(2) 0.084(5) Uiso d R H
H24C 1 0.4448(2) 0.5991(2) 0.6013(2) 0.084(5) Uiso d R H
C25 1 0.2371(2) 0.3990(2) 0.84472(11) 0.0431(5) Uani d . C
C26 1 0.1616(2) 0.3253(2) 0.83867(14) 0.0523(6) Uani d . C
H26 1 0.1756(2) 0.2609(2) 0.81164(14) 0.058(7) Uiso d R H
C27 1 0.0613(2) 0.3390(2) 0.86963(15) 0.0639(7) Uani d . C
H27 1 0.0010(2) 0.3006(2) 0.86236(15) 0.093(11) Uiso d R H
C28 1 0.0375(2) 0.4254(2) 0.90619(15) 0.0667(8) Uani d . C
H28 1 -0.0356(2) 0.4399(2) 0.92926(15) 0.089(10) Uiso d R H
C29 1 0.1145(3) 0.4981(2) 0.91333(15) 0.0650(7) Uani d . C
H29 1 0.0907(3) 0.5593(2) 0.94038(15) 0.090(10) Uiso d R H
C30 1 0.2150(2) 0.4856(2) 0.88216(13) 0.0542(6) Uani d . C
H30 1 0.2716(2) 0.5393(2) 0.88795(13) 0.061(7) Uiso d R H
C31 1 0.3178(2) 0.7538(2) 0.90915(14) 0.0505(6) Uani d . C
C32 1 0.4195(2) 0.7149(3) 0.9219(2) 0.0748(9) Uani d . C
H32 1 0.4756(2) 0.7204(3) 0.8797(2) 0.106(12) Uiso d R H
C33 1 0.4448(3) 0.6686(3) 0.9916(2) 0.0908(11) Uani d . C
H33 1 0.5181(3) 0.6216(3) 1.0010(2) 0.175(19) Uiso d R H
C34 1 0.3688(3) 0.6614(3) 1.0474(2) 0.0828(10) Uani d . C
H34 1 0.3974(3) 0.6405(3) 1.0924(2) 0.098(12) Uiso d R H
C35 1 0.2680(3) 0.6988(2) 1.0345(2) 0.0715(8) Uani d . C
H35 1 0.2183(3) 0.6997(2) 1.0789(2) 0.100(11) Uiso d R H
C36 1 0.2405(2) 0.7457(2) 0.96518(15) 0.0583(7) Uani d . C
H36 1 0.1702(2) 0.7793(2) 0.95142(15) 0.063(8) Uiso d R H

loop_
_atom_type_symbol
_atom_type_description
_atom_type_scat_dispersion_real
_atom_type_scat_dispersion_imag
_atom_type_scat_source
C C .0033 .0016 'International Tables Vol C Tables 4.2.6.8 and 6.1.1.4'
H H .0000 .0000 'International Tables Vol C Tables 4.2.6.8 and 6.1.1.4'
N N .0061 .0033 'International Tables Vol C Tables 4.2.6.8 and 6.1.1.4'
O O .0106 .0060 'International Tables Vol C Tables 4.2.6.8 and 6.1.1.4'
S S .1246 .1234 'International Tables Vol C Tables 4.2.6.8 and 6.1.1.4'

loop_
_geom_angle_atom_site_label_1
_geom_angle_atom_site_label_2
_geom_angle_atom_site_label_3
_geom_angle
_geom_angle_publ_flag
O1 S1 O2 120.41(11) ?
O1 S1 N1 107.49(10) ?
O2 S1 N1 105.92(10) ?
O1 S1 C25 108.35(11) ?
O2 S1 C25 108.93(11) ?
N1 S1 C25 104.63(9) ?
O4 S2 O3 121.18(14) ?
O4 S2 N15 106.40(12) ?
O3 S2 N15 105.57(11) ?
O4 S2 C31 108.35(13) ?
O3 S2 C31 109.01(13) ?
N15 S2 C31 105.18(10) ?
C5 N1 C2 106.6(2) yes
C5 N1 S1 125.80(10) yes
C2 N1 S1 124.90(10) yes
C6 C2 C3 121.2(2) ?
C6 C2 N1 131.1(2) ?
C3 C2 N1 107.6(2) yes
C9 C3 C2 119.4(2) ?
C9 C3 C4 133.8(2) ?
C2 C3 C4 106.8(2) yes
C5 C4 C3 109.2(2) ?
C5 C4 C12 113.8(2) yes
C3 C4 C12 136.3(2) yes
C4 C5 N1 109.8(2) yes
C4 C5 C10 114.4(2) yes
N1 C5 C10 133.8(2) yes
C7 C6 C2 117.7(2) ?
C6 C7 C8 121.9(2) ?
C9 C8 C7 120.9(2) ?
C8 C9 C3 118.9(2) ?
C13 C10 C5 117.5(2) yes
C13 C10 C24 110.8(2) yes
C5 C10 C24 109.0(2) yes
C13 C10 C11 109.1(2) yes
C5 C10 C11 98.5(2) yes
C24 C10 C11 111.4(2) yes
C12 C11 C10 110.2(2) yes
C4 C12 C23 112.2(2) yes
C4 C12 C22 110.7(2) yes
C23 C12 C22 109.9(2) yes
C4 C12 C11 100.3(2) yes
C23 C12 C11 111.7(2) yes
C22 C12 C11 111.8(2) yes
C14 C13 C17 107.1(2) yes
C14 C13 C10 125.8(2) yes
C17 C13 C10 126.9(2) yes
C13 C14 N15 110.1(2) yes
C14 N15 C16 107.8(2) yes
C14 N15 S2 122.5(2) yes
C16 N15 S2 126.2(2) yes
C21 C16 C17 122.5(2) yes
C21 C16 N15 130.4(2) ?
C17 C16 N15 107.1(2) yes
C18 C17 C16 118.5(2) yes
C18 C17 C13 133.7(2) ?
C16 C17 C13 107.8(2) yes
C19 C18 C17 119.1(2) ?
C18 C19 C20 121.0(2) ?
C21 C20 C19 121.5(2) ?
C20 C21 C16 117.3(2) yes
C26 C25 C30 121.5(2) ?
C26 C25 S1 119.6(2) yes
C30 C25 S1 118.8(2) yes
C27 C26 C25 119.0(3) ?
C26 C27 C28 120.2(3) ?
C29 C28 C27 120.4(3) ?
C30 C29 C28 120.1(3) ?
C29 C30 C25 118.9(3) ?
C32 C31 C36 120.5(3) yes
C32 C31 S2 119.5(2) ?
C36 C31 S2 120.1(2) yes
C31 C32 C33 119.5(3) ?
C34 C33 C32 120.1(3) ?
C35 C34 C33 120.4(3) ?
C34 C35 C36 120.7(3) ?
C35 C36 C31 118.8(3) ?

loop_
_geom_bond_atom_site_label_1
_geom_bond_atom_site_label_2
_geom_bond_distance
_geom_bond_publ_flag
S1 O1 1.421(2) ?
S1 O2 1.428(2) ?
S1 N1 1.661(2) ?
S1 C25 1.766(2) ?
S2 O4 1.422(2) ?
S2 O3 1.426(2) ?
S2 N15 1.659(2) ?
S2 C31 1.754(3) ?
N1 C5 1.421(2) yes
N1 C2 1.432(3) yes
C2 C6 1.390(3) ?
C2 C3 1.409(3) yes
C3 C9 1.402(3) ?
C3 C4 1.440(3) yes
C4 C5 1.339(3) yes
C4 C12 1.498(3) ?
C5 C10 1.517(3) yes
C6 C7 1.377(4) ?
C7 C8 1.385(4) ?
C8 C9 1.371(3) ?
C10 C13 1.513(3) yes
C10 C24 1.543(3) ?
C10 C11 1.575(3) ?
C11 C12 1.562(3) ?
C12 C23 1.530(4) ?
C12 C22 1.538(3) ?
C13 C14 1.349(3) yes
C13 C17 1.448(3) yes
C14 N15 1.407(3) yes
N15 C16 1.408(3) yes
C16 C21 1.384(3) ?
C16 C17 1.404(3) yes
C17 C18 1.403(3) ?
C18 C19 1.368(3) ?
C19 C20 1.392(4) ?
C20 C21 1.376(4) ?
C25 C26 1.379(3) ?
C25 C30 1.386(3) ?
C26 C27 1.378(4) ?
C27 C28 1.383(4) ?
C28 C29 1.381(4) ?
C29 C30 1.381(4) ?
C31 C32 1.375(4) ?
C31 C36 1.385(3) ?
C32 C33 1.379(4) ?
C33 C34 1.371(5) ?
C34 C35 1.356(5) ?
C35 C36 1.384(4) ?

loop_
_geom_torsion_atom_site_label_1
_geom_torsion_atom_site_label_2
_geom_torsion_atom_site_label_3
_geom_torsion_atom_site_label_4
_geom_torsion
_geom_torsion_publ_flag
O1 S1 N1 C2 158.0(2) yes
O2 S1 N1 C2 28.0(2) yes
C25 S1 N1 C2 -87.0(2) yes
N1 S1 C25 C26 53.6(2) yes
O3 S2 N15 C16 -171.5(2) yes
O4 S2 N15 C16 -41.5(2) yes
C31 S2 N15 C16 73.3(2) yes
N15 S2 C31 C32 87.0(2) yes
C12 C4 C5 C10 -5.2(2) yes
C5 C10 C11 C12 -16.8(2) yes
C3 C4 C12 C22 -56.6(3) yes
C3 C4 C12 C23 66.6(3) yes
C11 C10 C13 C14 -114.8(2) yes
C10 C13 C14 N15 172.9(2) yes
N1 C5 C10 C24 59.0(2) yes
N1 C5 C10 C11 175.2(2) yes
